data_4035538
loop_
_publ_author_name
'Wang, Lun'
'Liu, Lingyan'
'Chang, Weixing'
'Li, Jing'

_publ_section_title
;
 The Divergent Cascade Reactions of Arylalkynols with Homopropargylic
 Amines or Electron-Deficient Olefins: Access to the Spiro-Isobenzofuran-
 b-pyrroloquinolines or Bridged-Isobenzofuran Polycycles.
;
_journal_issue 15
_journal_name_full 'The Journal of organic chemistry'
_journal_page_first 7799
_journal_page_last 7813
_journal_paper_doi 10.1021/acs.joc.8b00691
_journal_volume 83
_journal_year 2018
_chemical_formula_moiety 'C23 H19 N O3'
_chemical_formula_sum 'C23 H19 N O3'
_chemical_formula_weight 357.39
_space_group_crystal_system monoclinic
_space_group_IT_number 14
_space_group_name_Hall '-P 2ybc'
_space_group_name_H-M_alt 'P 1 21/c 1'
_atom_sites_solution_hydrogens mixed
_audit_creation_date 2015-12-03
_audit_creation_method
;
Olex2 1.2
(compiled 2015.09.30 svn.r3233 for OlexSys, GUI svn.r5103)
;
_cell_angle_alpha 90
_cell_angle_beta 100.274(2)
_cell_angle_gamma 90
_cell_formula_units_Z 4
_cell_length_a 11.9891(2)
_cell_length_b 18.6415(3)
_cell_length_c 8.07137(18)
_cell_measurement_reflns_used 13750
_cell_measurement_temperature 113
_cell_measurement_theta_max 31.0790
_cell_measurement_theta_min 1.7230
_cell_volume 1774.99(6)
_computing_cell_refinement 'CrysAlisPro 1.171.38.41 (Rigaku OD, 2015)'
_computing_data_collection 'CrystalClear-SM Expert 2.1 b42 (Rigaku, 2015)'
_computing_data_reduction 'CrysAlisPro 1.171.38.41 (Rigaku OD, 2015)'
_computing_molecular_graphics 'Olex2 (Dolomanov et al., 2009)'
_computing_publication_material 'Olex2 (Dolomanov et al., 2009)'
_computing_structure_refinement 'ShelXL (Sheldrick, 2015)'
_computing_structure_solution 'ShelXT (Sheldrick, 2015)'
_diffrn_ambient_temperature 113
_diffrn_detector PILT
_diffrn_detector_area_resol_mean 5.8140
_diffrn_measured_fraction_theta_full 1.000
_diffrn_measured_fraction_theta_max 0.995
_diffrn_measurement_details
'List of Runs (angles in degrees, time in seconds): # Type Start End Width t~exp~ \w \q \k \f Frames -------------------------------------------------------------------------- 1 \w -105.00 75.00 0.50 10.00 -- -15.00 45.00 0.00 360 2 \w -105.00 75.00 0.50 10.00 -- -15.00 45.00 90.00 360 3 \w -105.00 75.00 0.50 10.00 -- -15.00 45.00 180.00 360'
_diffrn_measurement_device 'AFC10: Fixed Chi 2 circle'
_diffrn_measurement_device_type 'Rigaku Pilatus 200K'
_diffrn_measurement_method '\w scans'
_diffrn_measurement_specimen_support Fiber
_diffrn_orient_matrix_type 'CrysAlisPro convention (1999,Acta A55,543-557)'
_diffrn_orient_matrix_UB_11 -0.0367935000
_diffrn_orient_matrix_UB_12 -0.0295474000
_diffrn_orient_matrix_UB_13 0.0031729000
_diffrn_orient_matrix_UB_21 0.0475201000
_diffrn_orient_matrix_UB_22 -0.0226214000
_diffrn_orient_matrix_UB_23 0.0253671000
_diffrn_orient_matrix_UB_31 -0.0015172000
_diffrn_orient_matrix_UB_32 0.0078515000
_diffrn_orient_matrix_UB_33 0.0856309000
_diffrn_radiation_monochromator Confocal
_diffrn_radiation_probe x-ray
_diffrn_radiation_type MoK\a
_diffrn_radiation_wavelength 0.71073
_diffrn_reflns_av_R_equivalents 0.0229
_diffrn_reflns_av_unetI/netI 0.0154
_diffrn_reflns_Laue_measured_fraction_full 1.000
_diffrn_reflns_Laue_measured_fraction_max 0.995
_diffrn_reflns_limit_h_max 16
_diffrn_reflns_limit_h_min -16
_diffrn_reflns_limit_k_max 25
_diffrn_reflns_limit_k_min -25
_diffrn_reflns_limit_l_max 10
_diffrn_reflns_limit_l_min -10
_diffrn_reflns_number 23621
_diffrn_reflns_point_group_measured_fraction_full 1.000
_diffrn_reflns_point_group_measured_fraction_max 0.995
_diffrn_reflns_theta_full 25.242
_diffrn_reflns_theta_max 28.999
_diffrn_reflns_theta_min 1.726
_diffrn_source 'Rotating Anode'
_diffrn_source_current 24.0
_diffrn_source_power 1.2
_diffrn_source_type 'Enhance (Mo) X-ray Source'
_diffrn_source_voltage 50.0
_exptl_absorpt_coefficient_mu 0.089
_exptl_absorpt_correction_T_max 1.00000
_exptl_absorpt_correction_T_min 0.70133
_exptl_absorpt_correction_type multi-scan
_exptl_absorpt_process_details
;
CrysAlisPro 1.171.38.41 (Rigaku Oxford Diffraction, 2015)
Empirical absorption correction using spherical harmonics,
 implemented in SCALE3 ABSPACK scaling algorithm.
;
_exptl_crystal_colour colourless
_exptl_crystal_colour_primary colourless
_exptl_crystal_density_diffrn 1.337
_exptl_crystal_description prism
_exptl_crystal_F_000 752
_exptl_crystal_preparation Fiber
_exptl_crystal_size_max 0.26
_exptl_crystal_size_mid 0.14
_exptl_crystal_size_min 0.12
_refine_diff_density_max 0.380
_refine_diff_density_min -0.188
_refine_diff_density_rms 0.043
_refine_ls_extinction_method none
_refine_ls_goodness_of_fit_ref 1.037
_refine_ls_hydrogen_treatment mixed
_refine_ls_matrix_type full
_refine_ls_number_parameters 252
_refine_ls_number_reflns 4685
_refine_ls_number_restraints 0
_refine_ls_restrained_S_all 1.037
_refine_ls_R_factor_all 0.0420
_refine_ls_R_factor_gt 0.0377
_refine_ls_shift/su_max 0.001
_refine_ls_shift/su_mean 0.000
_refine_ls_structure_factor_coef Fsqd
_refine_ls_weighting_details 'w=1/[\s^2^(Fo^2^)+(0.0590P)^2^+0.5260P] where P=(Fo^2^+2Fc^2^)/3'
_refine_ls_weighting_scheme calc
_refine_ls_wR_factor_gt 0.1017
_refine_ls_wR_factor_ref 0.1049
_reflns_Friedel_coverage 0.000
_reflns_number_gt 4202
_reflns_number_total 4685
_reflns_threshold_expression 'I > 2\s(I)'
_cod_data_source_file jo8b00691_si_002.cif
_cod_data_source_block m20151202c
_cod_depositor_comments
;
The following automatic conversions were performed:

data item '_exptl_absorpt_correction_type' value 'Multi-scan' was
changed to 'multi-scan' in accordance with the
/home/data/users/saulius/crontab/automatic-downloads/current/ACS/lib/dictionaries/cif_core.dic
dictionary named 'cif_core.dic' version 2.4.2 last updated on
2011-04-26.

Automatic conversion script
Id: cif_fix_values 6909 2019-04-08 15:41:33Z antanas 
;
_cod_original_cell_volume 1774.98(6)
_cod_database_code 4035538
_chemical_oxdiff_formula C23H19NO3
_shelx_space_group_comment
;
The symmetry employed for this shelxl refinement is uniquely defined
by the following loop, which should always be used as a source of
symmetry information in preference to the above space-group names.
They are only intended as comments.
;
_shelx_estimated_absorpt_t_max 0.989
_shelx_estimated_absorpt_t_min 0.977
_reflns_odcompleteness_completeness 89.51
_reflns_odcompleteness_iscentric 1
_reflns_odcompleteness_theta 30.94
_olex2_refinement_description
;
1. Fixed Uiso
 At 1.2 times of:
  All C(H) groups, All C(H,H) groups
 At 1.5 times of:
  All C(H,H,H) groups
2.a Ternary CH refined with riding coordinates:
 C2(H2), C3(H3)
2.b Aromatic/amide H refined with riding coordinates:
 C7(H7), C8(H8), C9(H9), C10(H10), C19(H19), C20(H20), C21(H21), C22(H22),
 C23(H23)
2.c Idealised Me refined as rotating group:
 C13(H13A,H13B,H13C), C17(H17A,H17B,H17C)
;
_shelx_shelxl_version_number 2014/7
_olex2_submission_special_instructions 'No special instructions were received'
_oxdiff_exptl_absorpt_empirical_details
;
Empirical correction (ABSPACK) includes:
- Absorption correction using spherical harmonics
- Frame scaling
- Detector area scaling
;
_oxdiff_exptl_absorpt_empirical_full_max 1.413
_oxdiff_exptl_absorpt_empirical_full_min 0.725

loop_
_space_group_symop_operation_xyz
'x, y, z'
'-x, y+1/2, -z+1/2'
'-x, -y, -z'
'x, -y-1/2, z-1/2'

loop_
_atom_site_label
_atom_site_type_symbol
_atom_site_fract_x
_atom_site_fract_y
_atom_site_fract_z
_atom_site_U_iso_or_equiv
_atom_site_adp_type
_atom_site_occupancy
_atom_site_site_symmetry_order
_atom_site_calc_flag
_atom_site_refinement_flags_posn
O1 O 0.56859(6) 0.40907(4) 0.41215(9) 0.02151(16) Uani 1 1 d .
O2 O 0.71818(6) 0.24724(4) 0.81794(10) 0.02397(17) Uani 1 1 d .
O3 O 0.92955(5) 0.42918(4) 0.68190(9) 0.01800(15) Uani 1 1 d .
N1 N 0.61844(6) 0.32472(4) 0.62273(10) 0.01565(16) Uani 1 1 d .
C1 C 0.64030(8) 0.37576(5) 0.50515(11) 0.01556(17) Uani 1 1 d .
C2 C 0.76764(8) 0.38229(5) 0.52096(11) 0.01525(17) Uani 1 1 d .
H2 H 0.7922 0.3729 0.4109 0.018 Uiso 1 1 calc R
C3 C 0.81782(7) 0.32676(5) 0.65438(12) 0.01532(17) Uani 1 1 d .
H3 H 0.8646 0.2902 0.6072 0.018 Uiso 1 1 calc R
C4 C 0.71671(8) 0.29309(5) 0.71161(12) 0.01632(18) Uani 1 1 d .
C5 C 0.81846(8) 0.45445(5) 0.60136(12) 0.01667(18) Uani 1 1 d .
C6 C 0.76269(8) 0.46849(5) 0.75246(12) 0.01676(18) Uani 1 1 d .
C7 C 0.67491(8) 0.51309(5) 0.77760(13) 0.0212(2) Uani 1 1 d .
H7 H 0.6415 0.5461 0.6937 0.025 Uiso 1 1 calc R
C8 C 0.63735(9) 0.50754(6) 0.93145(14) 0.0253(2) Uani 1 1 d .
H8 H 0.5792 0.5387 0.9542 0.030 Uiso 1 1 calc R
C9 C 0.68344(9) 0.45731(6) 1.05192(14) 0.0254(2) Uani 1 1 d .
H9 H 0.6557 0.4544 1.1549 0.030 Uiso 1 1 calc R
C10 C 0.77028(8) 0.41089(6) 1.02349(13) 0.0213(2) Uani 1 1 d .
H10 H 0.8007 0.3757 1.1041 0.026 Uiso 1 1 calc R
C11 C 0.80988(8) 0.41838(5) 0.87374(12) 0.01635(18) Uani 1 1 d .
C12 C 0.89243(7) 0.37504(5) 0.79018(12) 0.01569(17) Uani 1 1 d .
C13 C 0.82633(9) 0.51525(5) 0.48199(14) 0.0244(2) Uani 1 1 d .
H13A H 0.8650 0.5559 0.5443 0.037 Uiso 1 1 calc GR
H13B H 0.7499 0.5298 0.4280 0.037 Uiso 1 1 calc GR
H13C H 0.8692 0.4997 0.3958 0.037 Uiso 1 1 calc GR
C14 C 0.99382(8) 0.34195(5) 0.89988(13) 0.01949(19) Uani 1 1 d .
C15 C 1.01172(8) 0.27267(6) 0.90056(13) 0.0221(2) Uani 1 1 d .
C16 C 1.03357(10) 0.20420(6) 0.90180(16) 0.0293(2) Uani 1 1 d .
H16A H 1.0052(13) 0.1709(8) 0.981(2) 0.035 Uiso 1 1 d R
H16B H 1.0782(13) 0.1827(8) 0.823(2) 0.035 Uiso 1 1 d R
C17 C 1.07395(9) 0.39392(6) 1.00503(16) 0.0297(2) Uani 1 1 d .
H17A H 1.1007 0.4293 0.9312 0.045 Uiso 1 1 calc GR
H17B H 1.1389 0.3676 1.0673 0.045 Uiso 1 1 calc GR
H17C H 1.0342 0.4186 1.0847 0.045 Uiso 1 1 calc GR
C18 C 0.50781(8) 0.30708(5) 0.65474(12) 0.01742(18) Uani 1 1 d .
C19 C 0.43985(8) 0.36066(5) 0.70286(14) 0.0232(2) Uani 1 1 d .
H19 H 0.4647 0.4091 0.7100 0.028 Uiso 1 1 calc R
C20 C 0.33449(9) 0.34225(6) 0.74049(15) 0.0281(2) Uani 1 1 d .
H20 H 0.2871 0.3784 0.7738 0.034 Uiso 1 1 calc R
C21 C 0.29865(9) 0.27148(7) 0.72952(16) 0.0307(2) Uani 1 1 d .
H21 H 0.2266 0.2592 0.7548 0.037 Uiso 1 1 calc R
C22 C 0.36757(10) 0.21859(6) 0.68178(17) 0.0322(3) Uani 1 1 d .
H22 H 0.3428 0.1701 0.6754 0.039 Uiso 1 1 calc R
C23 C 0.47274(9) 0.23601(6) 0.64310(15) 0.0254(2) Uani 1 1 d .
H23 H 0.5198 0.1999 0.6093 0.030 Uiso 1 1 calc R

loop_
_atom_site_aniso_label
_atom_site_aniso_U_11
_atom_site_aniso_U_22
_atom_site_aniso_U_33
_atom_site_aniso_U_23
_atom_site_aniso_U_13
_atom_site_aniso_U_12
O1 0.0205(3) 0.0219(3) 0.0208(3) 0.0050(3) 0.0002(3) 0.0010(3)
O2 0.0209(3) 0.0213(3) 0.0286(4) 0.0108(3) 0.0016(3) -0.0016(3)
O3 0.0154(3) 0.0182(3) 0.0206(3) 0.0033(3) 0.0037(3) -0.0025(2)
N1 0.0145(3) 0.0150(3) 0.0172(4) 0.0016(3) 0.0023(3) -0.0011(3)
C1 0.0179(4) 0.0141(4) 0.0146(4) -0.0007(3) 0.0027(3) -0.0013(3)
C2 0.0166(4) 0.0147(4) 0.0147(4) 0.0003(3) 0.0035(3) -0.0008(3)
C3 0.0152(4) 0.0141(4) 0.0168(4) 0.0003(3) 0.0033(3) -0.0002(3)
C4 0.0164(4) 0.0140(4) 0.0183(4) -0.0002(3) 0.0024(3) -0.0008(3)
C5 0.0171(4) 0.0143(4) 0.0185(4) 0.0012(3) 0.0027(3) -0.0016(3)
C6 0.0172(4) 0.0143(4) 0.0183(4) -0.0028(3) 0.0020(3) -0.0023(3)
C7 0.0201(4) 0.0165(4) 0.0258(5) -0.0031(4) 0.0012(4) 0.0010(3)
C8 0.0205(5) 0.0251(5) 0.0309(5) -0.0092(4) 0.0065(4) 0.0012(4)
C9 0.0236(5) 0.0325(5) 0.0215(5) -0.0073(4) 0.0080(4) -0.0021(4)
C10 0.0208(4) 0.0253(5) 0.0177(4) -0.0012(4) 0.0029(4) -0.0017(4)
C11 0.0150(4) 0.0163(4) 0.0174(4) -0.0026(3) 0.0016(3) -0.0012(3)
C12 0.0143(4) 0.0158(4) 0.0172(4) 0.0013(3) 0.0035(3) -0.0011(3)
C13 0.0285(5) 0.0194(5) 0.0251(5) 0.0061(4) 0.0043(4) -0.0050(4)
C14 0.0140(4) 0.0231(4) 0.0210(5) 0.0024(4) 0.0020(3) -0.0001(3)
C15 0.0147(4) 0.0275(5) 0.0243(5) 0.0039(4) 0.0042(4) 0.0015(3)
C16 0.0258(5) 0.0257(5) 0.0395(6) 0.0070(5) 0.0137(5) 0.0062(4)
C17 0.0207(5) 0.0290(5) 0.0353(6) 0.0019(4) -0.0063(4) -0.0034(4)
C18 0.0146(4) 0.0189(4) 0.0181(4) 0.0025(3) 0.0014(3) -0.0028(3)
C19 0.0208(4) 0.0199(4) 0.0299(5) 0.0028(4) 0.0074(4) -0.0002(4)
C20 0.0213(5) 0.0302(5) 0.0350(6) 0.0073(4) 0.0104(4) 0.0035(4)
C21 0.0185(5) 0.0368(6) 0.0370(6) 0.0095(5) 0.0056(4) -0.0056(4)
C22 0.0245(5) 0.0253(5) 0.0462(7) 0.0033(5) 0.0045(5) -0.0101(4)
C23 0.0217(5) 0.0196(5) 0.0345(6) -0.0007(4) 0.0039(4) -0.0040(4)

loop_
_atom_type_symbol
_atom_type_description
_atom_type_scat_dispersion_real
_atom_type_scat_dispersion_imag
_atom_type_scat_source
C C 0.0033 0.0016 'International Tables Vol C Tables 4.2.6.8 and 6.1.1.4'
H H 0.0000 0.0000 'International Tables Vol C Tables 4.2.6.8 and 6.1.1.4'
N N 0.0061 0.0033 'International Tables Vol C Tables 4.2.6.8 and 6.1.1.4'
O O 0.0106 0.0060 'International Tables Vol C Tables 4.2.6.8 and 6.1.1.4'

loop_
_geom_angle_atom_site_label_1
_geom_angle_atom_site_label_2
_geom_angle_atom_site_label_3
_geom_angle
C5 O3 C12 98.01(6)
C1 N1 C18 124.64(8)
C4 N1 C1 113.09(7)
C4 N1 C18 122.25(8)
O1 C1 N1 124.88(8)
O1 C1 C2 127.33(8)
N1 C1 C2 107.77(7)
C1 C2 H2 111.3
C1 C2 C3 105.53(7)
C1 C2 C5 114.54(7)
C3 C2 H2 111.3
C3 C2 C5 102.30(7)
C5 C2 H2 111.3
C2 C3 H3 111.6
C2 C3 C12 101.90(7)
C4 C3 C2 105.03(7)
C4 C3 H3 111.6
C4 C3 C12 114.44(7)
C12 C3 H3 111.6
O2 C4 N1 124.57(8)
O2 C4 C3 126.92(8)
N1 C4 C3 108.51(7)
O3 C5 C2 99.47(7)
O3 C5 C6 101.36(7)
O3 C5 C13 111.99(8)
C6 C5 C2 106.66(7)
C13 C5 C2 116.49(8)
C13 C5 C6 118.26(8)
C7 C6 C5 132.71(9)
C7 C6 C11 121.47(9)
C11 C6 C5 105.47(8)
C6 C7 H7 121.3
C6 C7 C8 117.35(9)
C8 C7 H7 121.3
C7 C8 H8 119.3
C9 C8 C7 121.32(9)
C9 C8 H8 119.3
C8 C9 H9 119.5
C8 C9 C10 120.95(10)
C10 C9 H9 119.5
C9 C10 H10 121.3
C11 C10 C9 117.46(9)
C11 C10 H10 121.3
C6 C11 C12 104.94(8)
C10 C11 C6 121.38(9)
C10 C11 C12 133.20(9)
O3 C12 C3 100.11(7)
O3 C12 C11 100.97(7)
O3 C12 C14 109.67(7)
C11 C12 C3 106.19(7)
C14 C12 C3 118.46(8)
C14 C12 C11 118.52(8)
C5 C13 H13A 109.5
C5 C13 H13B 109.5
C5 C13 H13C 109.5
H13A C13 H13B 109.5
H13A C13 H13C 109.5
H13B C13 H13C 109.5
C12 C14 C17 115.69(8)
C15 C14 C12 121.48(9)
C15 C14 C17 122.82(9)
C16 C15 C14 177.86(11)
C15 C16 H16A 121.7(9)
C15 C16 H16B 121.7(9)
H16A C16 H16B 116.6(13)
C14 C17 H17A 109.5
C14 C17 H17B 109.5
C14 C17 H17C 109.5
H17A C17 H17B 109.5
H17A C17 H17C 109.5
H17B C17 H17C 109.5
C19 C18 N1 119.58(8)
C19 C18 C23 121.33(9)
C23 C18 N1 119.04(9)
C18 C19 H19 120.5
C18 C19 C20 118.96(10)
C20 C19 H19 120.5
C19 C20 H20 119.9
C21 C20 C19 120.22(10)
C21 C20 H20 119.9
C20 C21 H21 119.9
C22 C21 C20 120.14(10)
C22 C21 H21 119.9
C21 C22 H22 119.8
C21 C22 C23 120.42(10)
C23 C22 H22 119.8
C18 C23 C22 118.93(10)
C18 C23 H23 120.5
C22 C23 H23 120.5

loop_
_geom_bond_atom_site_label_1
_geom_bond_atom_site_label_2
_geom_bond_distance
O1 C1 1.2075(12)
O2 C4 1.2091(12)
O3 C5 1.4524(11)
O3 C12 1.4557(11)
N1 C1 1.4012(11)
N1 C4 1.3960(12)
N1 C18 1.4339(11)
C1 C2 1.5140(12)
C2 H2 1.0000
C2 C3 1.5370(12)
C2 C5 1.5686(12)
C3 H3 1.0000
C3 C4 1.5088(12)
C3 C12 1.5690(13)
C5 C6 1.5145(13)
C5 C13 1.5015(13)
C6 C7 1.3843(13)
C6 C11 1.3977(13)
C7 H7 0.9500
C7 C8 1.3981(15)
C8 H8 0.9500
C8 C9 1.3913(16)
C9 H9 0.9500
C9 C10 1.4038(14)
C10 H10 0.9500
C10 C11 1.3822(13)
C11 C12 1.5249(12)
C12 C14 1.5028(13)
C13 H13A 0.9800
C13 H13B 0.9800
C13 H13C 0.9800
C14 C15 1.3091(14)
C14 C17 1.5135(14)
C15 C16 1.3027(15)
C16 H16A 0.994(16)
C16 H16B 0.984(16)
C17 H17A 0.9800
C17 H17B 0.9800
C17 H17C 0.9800
C18 C19 1.3875(14)
C18 C23 1.3881(13)
C19 H19 0.9500
C19 C20 1.3938(14)
C20 H20 0.9500
C20 C21 1.3855(16)
C21 H21 0.9500
C21 C22 1.3846(18)
C22 H22 0.9500
C22 C23 1.3904(15)
C23 H23 0.9500

loop_
_geom_torsion_atom_site_label_1
_geom_torsion_atom_site_label_2
_geom_torsion_atom_site_label_3
_geom_torsion_atom_site_label_4
_geom_torsion
O1 C1 C2 C3 -178.91(9)
O1 C1 C2 C5 69.38(12)
O3 C5 C6 C7 155.60(10)
O3 C5 C6 C11 -31.34(9)
O3 C12 C14 C15 -123.51(10)
O3 C12 C14 C17 55.19(11)
N1 C1 C2 C3 2.78(9)
N1 C1 C2 C5 -108.93(8)
N1 C18 C19 C20 -177.30(9)
N1 C18 C23 C22 177.05(10)
C1 N1 C4 O2 -179.25(9)
C1 N1 C4 C3 1.79(10)
C1 N1 C18 C19 -57.00(13)
C1 N1 C18 C23 125.47(10)
C1 C2 C3 C4 -1.72(9)
C1 C2 C3 C12 -121.35(7)
C1 C2 C5 O3 149.56(7)
C1 C2 C5 C6 44.59(10)
C1 C2 C5 C13 -89.95(10)
C2 C3 C4 O2 -178.84(9)
C2 C3 C4 N1 0.09(10)
C2 C3 C12 O3 -33.81(8)
C2 C3 C12 C11 70.85(8)
C2 C3 C12 C14 -152.86(8)
C2 C5 C6 C7 -100.78(11)
C2 C5 C6 C11 72.28(9)
C3 C2 C5 O3 35.94(8)
C3 C2 C5 C6 -69.03(8)
C3 C2 C5 C13 156.43(8)
C3 C12 C14 C15 -9.57(14)
C3 C12 C14 C17 169.13(9)
C4 N1 C1 O1 178.72(9)
C4 N1 C1 C2 -2.92(10)
C4 N1 C18 C19 121.17(10)
C4 N1 C18 C23 -56.36(13)
C4 C3 C12 O3 -146.57(7)
C4 C3 C12 C11 -41.91(10)
C4 C3 C12 C14 94.39(10)
C5 O3 C12 C3 58.17(7)
C5 O3 C12 C11 -50.67(8)
C5 O3 C12 C14 -176.53(7)
C5 C2 C3 C4 118.40(7)
C5 C2 C3 C12 -1.23(8)
C5 C6 C7 C8 174.00(9)
C5 C6 C11 C10 -173.56(8)
C5 C6 C11 C12 -0.49(9)
C6 C7 C8 C9 -2.39(15)
C6 C11 C12 O3 32.03(9)
C6 C11 C12 C3 -72.00(9)
C6 C11 C12 C14 151.74(8)
C7 C6 C11 C10 0.46(14)
C7 C6 C11 C12 173.54(8)
C7 C8 C9 C10 0.66(16)
C8 C9 C10 C11 1.65(15)
C9 C10 C11 C6 -2.20(14)
C9 C10 C11 C12 -173.01(9)
C10 C11 C12 O3 -156.08(10)
C10 C11 C12 C3 99.89(12)
C10 C11 C12 C14 -36.38(14)
C11 C6 C7 C8 1.84(14)
C11 C12 C14 C15 121.39(10)
C11 C12 C14 C17 -59.91(12)
C12 O3 C5 C2 -58.74(7)
C12 O3 C5 C6 50.53(8)
C12 O3 C5 C13 177.54(8)
C12 C3 C4 O2 -67.96(12)
C12 C3 C4 N1 110.98(8)
C13 C5 C6 C7 32.81(15)
C13 C5 C6 C11 -154.13(8)
C18 N1 C1 O1 -2.96(15)
C18 N1 C1 C2 175.40(8)
C18 N1 C4 O2 2.38(15)
C18 N1 C4 C3 -176.58(8)
C18 C19 C20 C21 -0.09(17)
C19 C18 C23 C22 -0.44(16)
C19 C20 C21 C22 0.28(18)
C20 C21 C22 C23 -0.55(19)
C21 C22 C23 C18 0.62(18)
C23 C18 C19 C20 0.17(16)
